data_7005944
loop_
_publ_author_name
'Bratsos, Ioannis'
'Birarda, Giovanni'
'Jedner, Stephanie'
'Zangrando, Ennio'
'Alessio, Enzo'

_publ_section_title
;
 Half-sandwich RuII-[9]aneS3 complexes with dicarboxylate ligands:
 synthesis, characterization and chemical behavior.
;
_journal_issue 36
_journal_name_full 'Dalton transactions (Cambridge, England : 2003)'
_journal_page_first 4048
_journal_page_last 4058
_journal_paper_doi 10.1039/b707011j
_journal_year 2007
_chemical_formula_moiety 'C18 H36 O6 Ru2 S8 2+, 2(S O3 C F3 1-)'
_chemical_formula_sum 'C20 H36 F6 O12 Ru2 S10'
_chemical_formula_weight 1105.23
_chemical_name_systematic
;
bis[fac-(1,4,7-tritiacyclononane)-(dimethylsulfoxide,S)-ruthenium(II)]
-(mu-oxalate) bis(triflate)
;
_space_group_IT_number 2
_symmetry_cell_setting triclinic
_symmetry_space_group_name_Hall '-P 1'
_symmetry_space_group_name_H-M 'P -1'
_atom_sites_solution_hydrogens geom
_atom_sites_solution_primary direct
_atom_sites_solution_secondary difmap
_audit_creation_method SHELXL-97
_cell_angle_alpha 66.32(3)
_cell_angle_beta 76.37(3)
_cell_angle_gamma 87.55(3)
_cell_formula_units_Z 1
_cell_length_a 8.386(3)
_cell_length_b 10.893(4)
_cell_length_c 12.009(4)
_cell_measurement_temperature 293(2)
_cell_volume 974.7(7)
_computing_cell_refinement 'Denzo (Otwinowski & Minor 1997)'
_computing_data_collection 'Nonius Xpress'
_computing_data_reduction 'Denzo and Scalepack (Otwinowski & Minor 1997)'
_computing_molecular_graphics 'Ortep3/windows (Farrugia,1997)'
_computing_publication_material 'Wingx 1.70.00 (Farrugia, 1999)'
_computing_structure_refinement 'SHELX97 (Sheldrick, 1998)'
_computing_structure_solution 'SHELX97 (Sheldrick, 1998)'
_diffrn_ambient_temperature 293(2)
_diffrn_measured_fraction_theta_full 0.815
_diffrn_measured_fraction_theta_max 0.815
_diffrn_measurement_device_type 'image plate dip1030'
_diffrn_measurement_method 'laser scanner'
_diffrn_radiation_monochromator graphite
_diffrn_radiation_source 'fine-focus sealed tube'
_diffrn_radiation_type MoK\a
_diffrn_radiation_wavelength 0.71073
_diffrn_reflns_av_R_equivalents 0.0608
_diffrn_reflns_av_sigmaI/netI 0.1490
_diffrn_reflns_limit_h_max 9
_diffrn_reflns_limit_h_min -9
_diffrn_reflns_limit_k_max 13
_diffrn_reflns_limit_k_min -13
_diffrn_reflns_limit_l_max 14
_diffrn_reflns_limit_l_min -14
_diffrn_reflns_number 25340
_diffrn_reflns_theta_full 26.37
_diffrn_reflns_theta_max 26.37
_diffrn_reflns_theta_min 2.50
_exptl_absorpt_coefficient_mu 1.390
_exptl_absorpt_correction_type none
_exptl_crystal_density_diffrn 1.883
_exptl_crystal_density_method 'not measured'
_exptl_crystal_F_000 554
_refine_diff_density_max 1.310
_refine_diff_density_min -0.549
_refine_diff_density_rms 0.149
_refine_ls_extinction_coef 0.0045(16)
_refine_ls_extinction_expression Fc^*^=kFc[1+0.001xFc^2^\l^3^/sin(2\q)]^-1/4^
_refine_ls_extinction_method SHELXL
_refine_ls_goodness_of_fit_ref 1.162
_refine_ls_hydrogen_treatment constr
_refine_ls_matrix_type full
_refine_ls_number_parameters 227
_refine_ls_number_reflns 3319
_refine_ls_number_restraints 0
_refine_ls_restrained_S_all 1.162
_refine_ls_R_factor_all 0.1509
_refine_ls_R_factor_gt 0.0734
_refine_ls_shift/su_max 0.000
_refine_ls_shift/su_mean 0.000
_refine_ls_structure_factor_coef Fsqd
_refine_ls_weighting_details 'calc w=1/[\s^2^(Fo^2^)+(0.0526P)^2^] where P=(Fo^2^+2Fc^2^)/3'
_refine_ls_weighting_scheme calc
_refine_ls_wR_factor_gt 0.1813
_refine_ls_wR_factor_ref 0.1934
_reflns_number_gt 1539
_reflns_number_total 3319
_reflns_threshold_expression >2sigma(I)
_cod_data_source_file b707011j.txt
_cod_data_source_block 4
_cod_original_cell_volume 974.6(6)
_cod_database_code 7005944

loop_
_symmetry_equiv_pos_as_xyz
'x, y, z'
'-x, -y, -z'

loop_
_atom_site_label
_atom_site_type_symbol
_atom_site_fract_x
_atom_site_fract_y
_atom_site_fract_z
_atom_site_U_iso_or_equiv
_atom_site_adp_type
_atom_site_occupancy
_atom_site_symmetry_multiplicity
_atom_site_calc_flag
_atom_site_refinement_flags
_atom_site_disorder_assembly
_atom_site_disorder_group
Ru Ru 0.85369(13) 0.16281(12) 0.81146(10) 0.0520(4) Uani 1 1 d . . .
S1 S 0.5953(4) 0.1728(4) 0.7800(3) 0.0586(9) Uani 1 1 d . . .
S2 S 0.9126(4) 0.3683(4) 0.6500(3) 0.0629(10) Uani 1 1 d . . .
S3 S 0.7646(4) 0.2693(4) 0.9482(3) 0.0599(10) Uani 1 1 d . . .
S4 S 0.9435(5) 0.0628(4) 0.6756(4) 0.0724(12) Uani 1 1 d . . .
O1 O 1.0873(9) 0.1435(9) 0.8628(8) 0.057(2) Uani 1 1 d . . .
O2 O 0.8095(10) -0.0230(9) 0.9724(8) 0.060(2) Uani 1 1 d . . .
O4 O 0.9032(19) 0.1269(16) 0.5522(11) 0.155(7) Uani 1 1 d . . .
C1 C 0.6123(16) 0.3012(16) 0.6238(12) 0.072(4) Uani 1 1 d . . .
H1A H 0.6552 0.2633 0.5629 0.087 Uiso 1 1 calc R . .
H1B H 0.5041 0.3317 0.6143 0.087 Uiso 1 1 calc R . .
C2 C 0.7230(17) 0.4185(14) 0.5986(13) 0.068(4) Uani 1 1 d . . .
H2A H 0.6648 0.4721 0.6413 0.081 Uiso 1 1 calc R . .
H2B H 0.7502 0.4741 0.5095 0.081 Uiso 1 1 calc R . .
C3 C 0.9272(17) 0.4770(16) 0.7296(15) 0.082(5) Uani 1 1 d . . .
H3A H 1.0333 0.4674 0.7505 0.098 Uiso 1 1 calc R . .
H3B H 0.9239 0.5693 0.6717 0.098 Uiso 1 1 calc R . .
C4 C 0.797(2) 0.4515(16) 0.8461(15) 0.090(5) Uani 1 1 d . . .
H4A H 0.6949 0.4857 0.8241 0.108 Uiso 1 1 calc R . .
H4B H 0.8285 0.4991 0.8914 0.108 Uiso 1 1 calc R . .
C5 C 0.5438(16) 0.2415(16) 0.9816(14) 0.073(4) Uani 1 1 d . . .
H5A H 0.5134 0.1504 1.0434 0.088 Uiso 1 1 calc R . .
H5B H 0.4920 0.3017 1.0191 0.088 Uiso 1 1 calc R . .
C6 C 0.4763(15) 0.2613(15) 0.8725(13) 0.065(4) Uani 1 1 d . . .
H6A H 0.4802 0.3565 0.8200 0.078 Uiso 1 1 calc R . .
H6B H 0.3623 0.2276 0.9014 0.078 Uiso 1 1 calc R . .
C7 C 1.1577(17) 0.052(2) 0.6435(17) 0.108(6) Uani 1 1 d . . .
H7A H 1.2102 0.1402 0.6073 0.161 Uiso 1 1 calc R . .
H7B H 1.1902 0.0096 0.5858 0.161 Uiso 1 1 calc R . .
H7C H 1.1899 -0.0007 0.7198 0.161 Uiso 1 1 calc R . .
C8 C 0.883(2) -0.1110(18) 0.742(2) 0.122(7) Uani 1 1 d . . .
H8A H 0.7655 -0.1225 0.7656 0.183 Uiso 1 1 calc R . .
H8B H 0.9257 -0.1559 0.8154 0.183 Uiso 1 1 calc R . .
H8C H 0.9262 -0.1488 0.6823 0.183 Uiso 1 1 calc R . .
C9 C 0.9207(15) -0.0500(14) 1.0335(13) 0.056(3) Uani 1 1 d . . .
S5 S 0.3303(5) 0.6250(4) 0.7565(4) 0.0697(11) Uani 1 1 d . . .
O5 O 0.1697(12) 0.6775(11) 0.7759(12) 0.102(4) Uani 1 1 d . . .
O6 O 0.3581(13) 0.5526(10) 0.6766(9) 0.080(3) Uani 1 1 d . . .
O7 O 0.3925(13) 0.5620(11) 0.8665(9) 0.087(3) Uani 1 1 d . . .
C10 C 0.470(2) 0.7687(19) 0.6678(16) 0.088(5) Uani 1 1 d . . .
F1 F 0.4420(15) 0.8464(11) 0.5567(10) 0.123(4) Uani 1 1 d . . .
F2 F 0.6267(13) 0.7360(13) 0.6453(12) 0.147(5) Uani 1 1 d . . .
F3 F 0.4615(12) 0.8529(10) 0.7289(9) 0.107(3) Uani 1 1 d . . .

loop_
_atom_site_aniso_label
_atom_site_aniso_U_11
_atom_site_aniso_U_22
_atom_site_aniso_U_33
_atom_site_aniso_U_23
_atom_site_aniso_U_13
_atom_site_aniso_U_12
Ru 0.0560(7) 0.0568(8) 0.0431(7) -0.0192(6) -0.0146(5) 0.0103(5)
S1 0.063(2) 0.059(2) 0.059(2) -0.0261(19) -0.0220(17) 0.0093(17)
S2 0.063(2) 0.062(3) 0.049(2) -0.0095(19) -0.0125(16) 0.0078(17)
S3 0.064(2) 0.067(3) 0.053(2) -0.030(2) -0.0126(17) 0.0077(18)
S4 0.085(3) 0.090(3) 0.058(2) -0.044(2) -0.0262(19) 0.035(2)
O1 0.047(5) 0.065(6) 0.048(5) -0.010(5) -0.011(4) -0.003(4)
O2 0.060(5) 0.055(6) 0.053(6) -0.006(5) -0.021(4) 0.001(4)
O4 0.229(14) 0.204(16) 0.089(9) -0.100(10) -0.092(10) 0.158(13)
C1 0.070(9) 0.103(13) 0.053(9) -0.034(9) -0.032(7) 0.044(9)
C2 0.079(9) 0.055(10) 0.062(9) -0.014(8) -0.022(7) 0.005(8)
C3 0.066(9) 0.059(10) 0.108(13) -0.024(10) -0.015(9) 0.010(7)
C4 0.108(13) 0.074(12) 0.096(13) -0.049(11) -0.010(10) -0.013(9)
C5 0.070(9) 0.081(12) 0.077(11) -0.048(9) -0.007(8) 0.015(8)
C6 0.046(8) 0.067(10) 0.082(11) -0.033(8) -0.012(7) 0.016(7)
C7 0.076(11) 0.138(18) 0.117(15) -0.073(14) -0.001(10) 0.008(11)
C8 0.096(14) 0.093(15) 0.18(2) -0.075(15) -0.011(13) -0.009(11)
C9 0.060(8) 0.058(10) 0.048(8) -0.020(8) -0.014(7) -0.002(7)
S5 0.076(2) 0.068(3) 0.072(3) -0.033(2) -0.022(2) 0.019(2)
O5 0.064(7) 0.100(9) 0.164(12) -0.079(9) -0.025(6) 0.030(6)
O6 0.116(8) 0.073(7) 0.071(7) -0.049(6) -0.025(6) 0.023(6)
O7 0.125(9) 0.077(8) 0.066(7) -0.026(6) -0.039(6) 0.009(6)
C10 0.122(15) 0.093(14) 0.065(11) -0.043(11) -0.035(10) 0.023(11)
F1 0.194(11) 0.094(8) 0.084(7) -0.029(6) -0.050(7) -0.002(7)
F2 0.089(8) 0.160(12) 0.170(12) -0.062(10) 0.001(7) -0.003(7)
F3 0.138(8) 0.094(8) 0.109(8) -0.059(7) -0.031(6) -0.006(6)

loop_
_atom_type_symbol
_atom_type_description
_atom_type_scat_dispersion_real
_atom_type_scat_dispersion_imag
_atom_type_scat_source
C C 0.0033 0.0016 'International Tables Vol C Tables 4.2.6.8 and 6.1.1.4'
H H 0.0000 0.0000 'International Tables Vol C Tables 4.2.6.8 and 6.1.1.4'
O O 0.0106 0.0060 'International Tables Vol C Tables 4.2.6.8 and 6.1.1.4'
F F 0.0171 0.0103 'International Tables Vol C Tables 4.2.6.8 and 6.1.1.4'
S S 0.1246 0.1234 'International Tables Vol C Tables 4.2.6.8 and 6.1.1.4'
Ru Ru -1.2594 0.8363 'International Tables Vol C Tables 4.2.6.8 and 6.1.1.4'

loop_
_geom_angle_atom_site_label_1
_geom_angle_atom_site_label_2
_geom_angle_atom_site_label_3
_geom_angle
_geom_angle_site_symmetry_1
_geom_angle_site_symmetry_3
_geom_angle_publ_flag
O2 Ru O1 78.8(3) . . ?
O2 Ru S2 174.6(3) . . ?
O1 Ru S2 97.2(3) . . ?
O2 Ru S1 96.2(2) . . ?
O1 Ru S1 173.8(3) . . ?
S2 Ru S1 87.55(14) . . ?
O2 Ru S4 93.6(3) . . ?
O1 Ru S4 92.0(3) . . ?
S2 Ru S4 90.08(16) . . ?
S1 Ru S4 91.89(14) . . ?
O2 Ru S3 87.3(3) . . ?
O1 Ru S3 87.6(3) . . ?
S2 Ru S3 88.89(14) . . ?
S1 Ru S3 88.52(13) . . ?
S4 Ru S3 178.88(18) . . ?
C1 S1 C6 99.5(6) . . ?
C1 S1 Ru 105.1(5) . . ?
C6 S1 Ru 106.3(4) . . ?
C3 S2 C2 101.7(7) . . ?
C3 S2 Ru 102.4(5) . . ?
C2 S2 Ru 106.4(5) . . ?
C5 S3 C4 102.5(7) . . ?
C5 S3 Ru 101.0(5) . . ?
C4 S3 Ru 104.6(5) . . ?
O4 S4 C7 105.6(8) . . ?
O4 S4 C8 109.2(10) . . ?
C7 S4 C8 99.0(9) . . ?
O4 S4 Ru 116.4(5) . . ?
C7 S4 Ru 112.3(6) . . ?
C8 S4 Ru 112.7(7) . . ?
C9 O1 Ru 111.3(8) 2_757 . ?
C9 O2 Ru 114.5(8) . . ?
C2 C1 S1 111.6(9) . . ?
C1 C2 S2 112.9(9) . . ?
C4 C3 S2 115.6(11) . . ?
C3 C4 S3 111.2(11) . . ?
C6 C5 S3 115.6(10) . . ?
C5 C6 S1 110.6(9) . . ?
O1 C9 O2 125.9(12) 2_757 . ?
O1 C9 C9 120.0(14) 2_757 2_757 ?
O2 C9 C9 114.1(15) . 2_757 ?
O7 S5 O6 113.6(6) . . ?
O7 S5 O5 115.4(7) . . ?
O6 S5 O5 116.0(7) . . ?
O7 S5 C10 101.6(7) . . ?
O6 S5 C10 102.4(7) . . ?
O5 S5 C10 105.3(8) . . ?
F1 C10 F2 106.0(15) . . ?
F1 C10 F3 104.5(14) . . ?
F2 C10 F3 106.8(15) . . ?
F1 C10 S5 114.7(13) . . ?
F2 C10 S5 112.5(13) . . ?
F3 C10 S5 111.6(12) . . ?

loop_
_geom_bond_atom_site_label_1
_geom_bond_atom_site_label_2
_geom_bond_distance
_geom_bond_site_symmetry_2
_geom_bond_publ_flag
Ru O2 2.134(9) . ?
Ru O1 2.166(8) . ?
Ru S2 2.274(4) . ?
Ru S1 2.277(3) . ?
Ru S4 2.279(4) . ?
Ru S3 2.340(4) . ?
S1 C1 1.811(14) . ?
S1 C6 1.848(13) . ?
S2 C3 1.818(16) . ?
S2 C2 1.823(13) . ?
S3 C5 1.811(13) . ?
S3 C4 1.858(16) . ?
S4 O4 1.478(11) . ?
S4 C7 1.756(15) . ?
S4 C8 1.776(18) . ?
O1 C9 1.241(14) 2_757 ?
O2 C9 1.273(14) . ?
C1 C2 1.497(19) . ?
C3 C4 1.49(2) . ?
C5 C6 1.482(17) . ?
C9 O1 1.241(14) 2_757 ?
C9 C9 1.59(2) 2_757 ?
S5 O7 1.433(10) . ?
S5 O6 1.443(9) . ?
S5 O5 1.445(9) . ?
S5 C10 1.78(2) . ?
C10 F1 1.331(17) . ?
C10 F2 1.344(19) . ?
C10 F3 1.376(18) . ?

loop_
_geom_torsion_atom_site_label_1
_geom_torsion_atom_site_label_2
_geom_torsion_atom_site_label_3
_geom_torsion_atom_site_label_4
_geom_torsion
_geom_torsion_site_symmetry_1
_geom_torsion_site_symmetry_2
_geom_torsion_site_symmetry_3
_geom_torsion_site_symmetry_4
_geom_torsion_publ_flag
O2 Ru S1 C1 -165.8(6) . . . . ?
O1 Ru S1 C1 159(3) . . . . ?
S2 Ru S1 C1 18.0(5) . . . . ?
S4 Ru S1 C1 -72.0(5) . . . . ?
S3 Ru S1 C1 107.0(5) . . . . ?
O2 Ru S1 C6 89.3(6) . . . . ?
O1 Ru S1 C6 54(3) . . . . ?
S2 Ru S1 C6 -86.9(5) . . . . ?
S4 Ru S1 C6 -176.9(5) . . . . ?
S3 Ru S1 C6 2.1(5) . . . . ?
O2 Ru S2 C3 -26(3) . . . . ?
O1 Ru S2 C3 -67.6(5) . . . . ?
S1 Ru S2 C3 108.5(5) . . . . ?
S4 Ru S2 C3 -159.6(5) . . . . ?
S3 Ru S2 C3 19.9(5) . . . . ?
O2 Ru S2 C2 -132(3) . . . . ?
O1 Ru S2 C2 -173.9(6) . . . . ?
S1 Ru S2 C2 2.1(5) . . . . ?
S4 Ru S2 C2 94.0(5) . . . . ?
S3 Ru S2 C2 -86.4(5) . . . . ?
O2 Ru S3 C5 -78.3(6) . . . . ?
O1 Ru S3 C5 -157.2(6) . . . . ?
S2 Ru S3 C5 105.5(5) . . . . ?
S1 Ru S3 C5 17.9(5) . . . . ?
S4 Ru S3 C5 129(7) . . . . ?
O2 Ru S3 C4 175.5(6) . . . . ?
O1 Ru S3 C4 96.7(6) . . . . ?
S2 Ru S3 C4 -0.6(6) . . . . ?
S1 Ru S3 C4 -88.2(6) . . . . ?
S4 Ru S3 C4 23(7) . . . . ?
O2 Ru S4 O4 145.5(9) . . . . ?
O1 Ru S4 O4 -135.6(9) . . . . ?
S2 Ru S4 O4 -38.4(9) . . . . ?
S1 Ru S4 O4 49.2(9) . . . . ?
S3 Ru S4 O4 -62(7) . . . . ?
O2 Ru S4 C7 -92.6(7) . . . . ?
O1 Ru S4 C7 -13.8(7) . . . . ?
S2 Ru S4 C7 83.5(7) . . . . ?
S1 Ru S4 C7 171.0(7) . . . . ?
S3 Ru S4 C7 60(7) . . . . ?
O2 Ru S4 C8 18.2(7) . . . . ?
O1 Ru S4 C8 97.1(7) . . . . ?
S2 Ru S4 C8 -165.7(7) . . . . ?
S1 Ru S4 C8 -78.1(7) . . . . ?
S3 Ru S4 C8 171(7) . . . . ?
O2 Ru O1 C9 -9.7(9) . . . 2_757 ?
S2 Ru O1 C9 166.6(9) . . . 2_757 ?
S1 Ru O1 C9 26(3) . . . 2_757 ?
S4 Ru O1 C9 -103.1(9) . . . 2_757 ?
S3 Ru O1 C9 78.0(9) . . . 2_757 ?
O1 Ru O2 C9 9.7(9) . . . . ?
S2 Ru O2 C9 -33(3) . . . . ?
S1 Ru O2 C9 -166.6(9) . . . . ?
S4 Ru O2 C9 101.1(9) . . . . ?
S3 Ru O2 C9 -78.4(9) . . . . ?
C6 S1 C1 C2 69.5(10) . . . . ?
Ru S1 C1 C2 -40.3(10) . . . . ?
S1 C1 C2 S2 45.0(13) . . . . ?
C3 S2 C2 C1 -134.5(11) . . . . ?
Ru S2 C2 C1 -27.7(11) . . . . ?
C2 S2 C3 C4 66.3(13) . . . . ?
Ru S2 C3 C4 -43.6(13) . . . . ?
S2 C3 C4 S3 46.1(16) . . . . ?
C5 S3 C4 C3 -129.6(12) . . . . ?
Ru S3 C4 C3 -24.5(13) . . . . ?
C4 S3 C5 C6 65.1(12) . . . . ?
Ru S3 C5 C6 -42.7(12) . . . . ?
S3 C5 C6 S1 48.0(14) . . . . ?
C1 S1 C6 C5 -136.5(11) . . . . ?
Ru S1 C6 C5 -27.6(12) . . . . ?
Ru O2 C9 O1 171.1(11) . . . 2_757 ?
Ru O2 C9 C9 -8.0(17) . . . 2_757 ?
O7 S5 C10 F1 178.7(12) . . . . ?
O6 S5 C10 F1 61.1(14) . . . . ?
O5 S5 C10 F1 -60.7(14) . . . . ?
O7 S5 C10 F2 57.4(13) . . . . ?
O6 S5 C10 F2 -60.2(13) . . . . ?
O5 S5 C10 F2 178.1(12) . . . . ?
O7 S5 C10 F3 -62.6(13) . . . . ?
O6 S5 C10 F3 179.8(12) . . . . ?
O5 S5 C10 F3 58.0(14) . . . . ?
